data_7210423
loop_
_publ_author_name
'Bu\<car, Dejan-Kre\<simir'
'Filip, Stefan'
'Arhangelskis, Mihails'
'Lloyd, Gareth O.'
'Jones, William'

_publ_section_title
;
 Advantages of mechanochemical cocrystallisation in the solid-state
 chemistry of pigments: colour-tuned fluorescein cocrystals
;
_journal_issue 32
_journal_name_full CrystEngComm
_journal_page_first 6289
_journal_paper_doi 10.1039/c3ce41013g
_journal_volume 15
_journal_year 2013
_chemical_formula_moiety '(C20 H12 O5), (C4 H4 N2)'
_chemical_formula_structural '(C20 H12 O5), (C4 H4 N2)'
_chemical_formula_sum 'C24 H16 N2 O5'
_chemical_formula_weight 412.40
_chemical_name_common 'fluorescein:pyrazine cocrystal'
_chemical_name_systematic ' ?'
_space_group_crystal_system monoclinic
_space_group_IT_number 14
_space_group_name_Hall '-P 2ybc'
_space_group_name_H-M_alt 'P 1 21/c 1'
_symmetry_space_group_name_Hall '-P 2ybc'
_symmetry_space_group_name_H-M 'P 1 21/c 1'
_cell_angle_alpha 90
_cell_angle_beta 91.1378(67)
_cell_angle_gamma 90
_cell_formula_units_Z 4
_cell_length_a 7.81238(87)
_cell_length_b 19.0241(17)
_cell_length_c 12.7880(14)
_cell_measurement_temperature 293
_cell_volume 1900.2(3)
_computing_cell_refinement 'DICVOL 06 (Louer et al)'
_computing_data_collection 'X'Pert Data Collector (Panalytical)'
_computing_structure_refinement 'TOPAS Academic (Coelho 2007)'
_computing_structure_solution 'TOPAS Academic (Coelho 2007)'
_diffrn_ambient_temperature 293
_diffrn_detector_type X'Celerator
_diffrn_measurement_device_type 'Panalytical X'pert Powder'
_diffrn_radiation_monochromator none
_diffrn_radiation_type 'Cu K\a'
_diffrn_radiation_wavelength 1.5418
_diffrn_source 'sealed X-ray tube'
_diffrn_source_target Cu
_exptl_crystal_density_diffrn 1.44150(3)
_exptl_crystal_density_method 'not measured'
_exptl_crystal_F_000 856
_pd_char_colour white
_pd_meas_2theta_range_inc 0.033
_pd_meas_2theta_range_max 59.9402
_pd_meas_2theta_range_min 3.0152
_pd_meas_number_of_points 1725
_pd_meas_scan_method cont
_pd_proc_ls_background_function 'Chebyshev polynomial'
_pd_proc_ls_pref_orient_corr none
_pd_proc_ls_profile_function pseudo-Voigt
_pd_proc_ls_prof_R_factor 0.040
_pd_proc_ls_prof_wR_expected 0.031
_pd_proc_ls_prof_wR_factor 0.052
_pd_spec_mounting ' ?'
_pd_spec_mount_mode reflection
_pd_spec_shape flat_sheet
_pd_spec_size_axial 14
_pd_spec_size_equat 10
_pd_spec_size_thick 0.5
_refine_ls_goodness_of_fit_all 1.692
_refine_ls_number_constraints 132
_refine_ls_number_parameters 39
_refine_ls_number_restraints 0
_refine_ls_R_I_factor 0.028
_refine_ls_weighting_scheme calc
_cod_data_source_file c3ce41013g.txt
_cod_data_source_block 3
_cod_original_cell_volume 1900.22(34)
_cod_database_code 7210423

loop_
_symmetry_equiv_pos_as_xyz
'-x, -y, -z'
'-x, y+1/2, -z+1/2'
'x, -y+1/2, z+1/2'
'x, y, z'

loop_
_atom_site_label
_atom_site_type_symbol
_atom_site_symmetry_multiplicity
_atom_site_fract_x
_atom_site_fract_y
_atom_site_fract_z
_atom_site_occupancy
_atom_site_B_iso_or_equiv
C1 C 1 0.96462(66) 0.04449(15) 0.77188(19) 1 3.25(20)
O1 O 1 0.85638(92) 0.07202(19) 0.68027(27) 1 3.25(20)
C2 C 1 0.9532(12) 0.08256(19) 0.59454(19) 1 3.25(20)
C3 C 1 1.1327(11) 0.06343(16) 0.62003(22) 1 3.25(20)
C4 C 1 1.2746(13) 0.06565(21) 0.55744(36) 1 3.25(20)
C5 C 1 1.4287(12) 0.04466(23) 0.60109(54) 1 3.25(20)
C6 C 1 1.43761(83) 0.02208(20) 0.70550(56) 1 3.25(20)
C7 C 1 1.29573(67) 0.02000(15) 0.76736(39) 1 3.25(20)
C8 C 1 1.14103(79) 0.04112(12) 0.72335(23) 1 3.25(20)
O2 O 1 0.8923(15) 0.10439(25) 0.51282(24) 1 3.25(20)
C9 C 1 0.94962(59) 0.09697(18) 0.85887(20) 1 3.25(20)
C10 C 1 1.02542(73) 0.16343(16) 0.85289(23) 1 3.25(20)
C11 C 1 1.00207(81) 0.21447(20) 0.92785(30) 1 3.25(20)
C12 C 1 0.89580(83) 0.20023(28) 1.01223(35) 1 3.25(20)
C13 C 1 0.82084(72) 0.13420(30) 1.02155(35) 1 3.25(20)
C14 C 1 0.84876(55) 0.08389(25) 0.94525(29) 1 3.25(20)
O4 O 1 0.76674(51) 0.02025(28) 0.96037(38) 1 3.25(20)
C15 C 1 0.79310(46) -0.03384(24) 0.89001(38) 1 3.25(20)
C16 C 1 0.71175(52) -0.09656(28) 0.91327(51) 1 3.25(20)
C17 C 1 0.72850(62) -0.15366(25) 0.84618(55) 1 3.25(20)
C18 C 1 0.83103(73) -0.14786(19) 0.75794(48) 1 3.25(20)
C19 C 1 0.90870(72) -0.08448(16) 0.73678(35) 1 3.25(20)
C20 C 1 0.89199(56) -0.02569(18) 0.80147(29) 1 3.25(20)
O3 O 1 0.8643(10) 0.24878(33) 1.08752(44) 1 3.25(20)
O5 O 1 0.64526(74) -0.21416(29) 0.87019(68) 1 3.25(20)
H1 H 1 1.2689(15) 0.08061(25) 0.48822(35) 1 3.25(20)
H2 H 1 1.5271(13) 0.04545(28) 0.56129(66) 1 3.25(20)
H3 H 1 1.54369(76) 0.00824(24) 0.73261(69) 1 3.25(20)
H4 H 1 1.30127(52) 0.00506(16) 0.83658(41) 1 3.25(20)
H5 H 1 1.09567(83) 0.17226(13) 0.79651(24) 1 3.25(20)
H6 H 1 1.05232(92) 0.25853(19) 0.92142(36) 1 3.25(20)
H8 H 1 0.75269(82) 0.12366(35) 1.07826(42) 1 3.25(20)
H9 H 1 0.64378(60) -0.10026(33) 0.97190(58) 1 3.25(20)
H11 H 1 0.84507(87) -0.18581(19) 0.71309(52) 1 3.25(20)
H12 H 1 0.96579(88) -0.08061(16) 0.67391(33) 1 3.25(20)
H7a H 1 0.7976(11) 0.23131(38) 1.13235(47) 0.5 3.25(20)
H7b H 1 0.8746(11) 0.28982(32) 1.06214(49) 0.5 3.25(20)
H10 H 1 0.61234(77) -0.21702(33) 0.93300(72) 1 3.25(20)
N1 N 1 0.5246(19) -0.2429(14) 1.0614(13) 1 3.25(20)
C21 C 1 0.4380(27) -0.3029(10) 1.0708(13) 1 3.25(20)
C22 C 1 0.3395(15) -0.31707(55) 1.1574(19) 1 3.25(20)
N2 N 1 0.3261(20) -0.2715(14) 1.2360(12) 1 3.25(20)
C23 C 1 0.4127(28) -0.21150(95) 1.2266(13) 1 3.25(20)
C24 C 1 0.5112(17) -0.19733(57) 1.1399(20) 1 3.25(20)
H13 H 1 0.4450(45) -0.3357(16) 1.0171(20) 1 3.25(20)
H14 H 1 0.2805(25) -0.35938(82) 1.1618(32) 1 3.25(20)
H15 H 1 0.4057(46) -0.1787(16) 1.2802(20) 1 3.25(20)
H16 H 1 0.5702(27) -0.15502(85) 1.1355(32) 1 3.25(20)

loop_
_geom_angle_atom_site_label_1
_geom_angle_atom_site_label_2
_geom_angle_atom_site_label_3
_geom_angle
O1 C1 C8 101.2(3)
O1 C1 C9 106.9(3)
O1 C1 C20 107.0(3)
C8 C1 C9 114.5(3)
C8 C1 C20 114.5(3)
C9 C1 C20 111.7(3)
C1 O1 C2 111.2(4)
O1 C2 C3 109.0(4)
O1 C2 O2 122.0(5)
C3 C2 O2 128.9(5)
C2 C3 C4 129.3(5)
C2 C3 C8 108.1(4)
C4 C3 C8 122.6(5)
C3 C4 C5 117.5(6)
C3 C4 H1 122.5(7)
C5 C4 H1 120.0(8)
C4 C5 C6 120.1(6)
C4 C5 H2 119.9(8)
C6 C5 H2 120.0(8)
C5 C6 C7 122.1(5)
C5 C6 H3 117.9(7)
C7 C6 H3 120.0(7)
C6 C7 C8 117.7(4)
C6 C7 H4 122.3(5)
C8 C7 H4 120.0(5)
C1 C8 C3 110.4(3)
C1 C8 C7 129.5(4)
C3 C8 C7 120.0(4)
C1 C9 C10 121.4(3)
C1 C9 C14 121.5(3)
C10 C9 C14 116.9(3)
C9 C10 C11 122.4(4)
C9 C10 H5 117.6(4)
C11 C10 H5 120.0(5)
C10 C11 C12 119.2(4)
C10 C11 H6 120.7(6)
C12 C11 H6 120.0(6)
C11 C12 C13 119.8(5)
C11 C12 O3 122.2(5)
C13 C12 O3 118.0(5)
C12 C13 C14 119.3(5)
C12 C13 H8 120.6(6)
C14 C13 H8 120.0(6)
C9 C14 C13 122.3(4)
C9 C14 O4 122.5(4)
C13 C14 O4 115.2(4)
C14 O4 C15 118.9(4)
O4 C15 C16 115.2(4)
O4 C15 C20 122.5(4)
C16 C15 C20 122.3(4)
C15 C16 C17 119.3(5)
C15 C16 H9 120.6(6)
C17 C16 H9 120.0(6)
C16 C17 C18 119.8(5)
C16 C17 O5 118.0(5)
C18 C17 O5 122.1(5)
C17 C18 C19 119.2(5)
C17 C18 H11 120.8(6)
C19 C18 H11 120.0(6)
C18 C19 C20 122.4(4)
C18 C19 H12 117.3(5)
C20 C19 H12 120.0(5)
C1 C20 C15 121.5(3)
C1 C20 C19 121.4(3)
C15 C20 C19 116.9(4)
C12 O3 H7a 109.5(8)
C12 O3 H7b 109.5(8)
H7a O3 H7b 133(1)
C17 O5 H10 115.0(8)
C21 N1 C24 116(2)
N1 C21 C22 122(2)
N1 C21 H13 118(3)
C22 C21 H13 120(3)
C21 C22 N2 122(2)
C21 C22 H14 120(2)
N2 C22 H14 118(2)
C22 N2 C23 116(2)
N2 C23 C24 122(2)
N2 C23 H15 118(3)
C24 C23 H15 120(3)
N1 C24 C23 122(2)
N1 C24 H16 118(2)
C23 C24 H16 120(2)

loop_
_geom_bond_atom_site_label_1
_geom_bond_atom_site_label_2
_geom_bond_distance
C1 O1 1.524(6)
C1 C8 1.524(8)
C1 C9 1.501(4)
C1 C20 1.502(5)
O1 C2 1.359(8)
C2 C3 1.48(1)
C2 O2 1.213(7)
C3 C4 1.38(1)
C3 C8 1.388(4)
C4 C5 1.38(1)
C4 H1 0.930(6)
C5 C6 1.40(1)
C5 H2 0.93(1)
C6 C7 1.375(9)
C6 H3 0.930(9)
C7 C8 1.383(7)
C7 H4 0.930(7)
C9 C10 1.399(5)
C9 C14 1.392(5)
C10 C11 1.379(5)
C10 H5 0.930(6)
C11 C12 1.401(7)
C11 H6 0.930(6)
C12 C13 1.392(8)
C12 O3 1.360(8)
C13 C14 1.387(7)
C13 H8 0.930(8)
C14 O4 1.385(7)
O4 C15 1.385(7)
C15 C16 1.387(7)
C15 C20 1.392(6)
C16 C17 1.392(8)
C16 H9 0.930(9)
C17 C18 1.401(9)
C17 O5 1.360(8)
C18 C19 1.379(6)
C18 H11 0.930(7)
C19 C20 1.399(5)
C19 H12 0.930(7)
O3 H7a 0.85(1)
O3 H7b 0.850(9)
O5 H10 0.85(1)
N1 C21 1.33(3)
N1 C24 1.33(3)
C21 C22 1.39(3)
C21 H13 0.93(3)
C22 N2 1.33(3)
C22 H14 0.93(2)
N2 C23 1.33(3)
C23 C24 1.39(3)
C23 H15 0.93(3)
C24 H16 0.93(2)
